data_2004119
loop_
_publ_author_name
'Lakshmi, S.'
'Subramanian, K.'
'Rajagopalan, K.'
'Koellner, G.'
'Steiner, Th.'

_publ_section_title
;
 1\b-Hydroxy-1\a-propargyl-2\b-methyl-2-(2-ethoxycarbonylvinyl)cycloheptane
;
_journal_issue 11
_journal_name_full 'Acta Crystallographica Section C'
_journal_page_first 2327
_journal_page_last 2329
_journal_paper_doi 10.1107/S0108270195005208
_journal_volume 51
_journal_year 1995
_chemical_formula_sum 'C16 H24 O3'
_chemical_formula_weight 264.35
_space_group_IT_number 14
_symmetry_cell_setting monoclinic
_symmetry_space_group_name_Hall '-P 2ybc'
_symmetry_space_group_name_H-M 'P 1 21/c 1'
_atom_type_scat_source 'SHELX76 (Sheldrick, 1976)'
_cell_angle_alpha 90
_cell_angle_beta 111.44(1)
_cell_angle_gamma 90
_cell_formula_units_Z 4
_cell_length_a 11.483(2)
_cell_length_b 11.615(1)
_cell_length_c 12.412(2)
_cell_measurement_reflns_used 25
_cell_measurement_temperature 295
_cell_measurement_theta_max 25
_cell_measurement_theta_min 9
_cell_volume 1540.9(4)
_computing_cell_refinement
;
CAD4 Software
;
_computing_data_collection
;
CAD4 Software (Enraf-Nonius, 1989)
;
_computing_data_reduction
;
CAD4 Software
;
_computing_molecular_graphics
;
ORTEPII (Johnson, 1976)
;
_computing_publication_material
;
PARST (Nardelli, 1983)
;
_computing_structure_refinement
;
SHELX76 (Sheldrick, 1976)
;
_computing_structure_solution
;
SHELXS86 (Sheldrick, 1985)
;
_diffrn_measurement_device 'Enraf-Nonius CAD-4'
_diffrn_measurement_method '\w scans'
_diffrn_radiation_type CuK\a
_diffrn_radiation_wavelength '1.542 (Ni filtered)'
_diffrn_reflns_av_R_equivalents 0.0306
_diffrn_reflns_limit_h_max 0
_diffrn_reflns_limit_h_min -12
_diffrn_reflns_limit_k_max 13
_diffrn_reflns_limit_k_min 0
_diffrn_reflns_limit_l_max 13
_diffrn_reflns_limit_l_min -12
_diffrn_reflns_number 2387
_diffrn_reflns_theta_max 60.0
_diffrn_standards_decay_% 6.5
_diffrn_standards_interval_time 60
_diffrn_standards_number 3
_exptl_absorpt_coefficient_mu 0.616
_exptl_absorpt_correction_type 'empirical (DIFABS; Walker & Stuart, 1983'
_exptl_crystal_colour colourless
_exptl_crystal_density_diffrn 1.142
_exptl_crystal_density_meas 1.137
_exptl_crystal_density_method 'flotation in water + KI'
_exptl_crystal_description prismatic
_exptl_crystal_size_max 0.10
_exptl_crystal_size_mid 0.10
_exptl_crystal_size_min 0.05
_refine_diff_density_max 0.35
_refine_diff_density_min -0.27
_refine_ls_extinction_method none
_refine_ls_goodness_of_fit_obs 0.99
_refine_ls_hydrogen_treatment 'H atoms see text'
_refine_ls_number_parameters 250
_refine_ls_number_reflns 1637
_refine_ls_R_factor_obs 0.072
_refine_ls_shift/esd_max 0.07
_refine_ls_structure_factor_coef F
_refine_ls_weighting_scheme unit
_refine_ls_wR_factor_obs 0.072
_reflns_number_observed 1637
_reflns_number_total 2263
_reflns_observed_criterion F>2\s(F)
_cod_data_source_file de1006.cif
_cod_data_source_block de1006a
_cod_depositor_comments
;
The following automatic conversions were performed:

'_refine_ls_weighting_scheme' value ' unit' changed to 'unit'
according to /home/saulius/struct/CIF-dictionaries/cif_core.dic
dictionary named 'cif_core.dic' version 2.4.1 from 2010-06-29.

Automatic conversion script
Id: cif_fix_values 1715 2011-07-08 13:25:40Z adriana 
;
_cod_original_cell_volume 1540.8(4)
_cod_original_sg_symbol_H-M 'P 21/c'
_cod_database_code 2004119

loop_
_symmetry_equiv_pos_as_xyz
x,y,z
-x,-y,-z
x,1/2-y,1/2+z
-x,-1/2+y,-1/2-z

loop_
_atom_site_label
_atom_site_fract_x
_atom_site_fract_y
_atom_site_fract_z
_atom_site_U_iso_or_equiv
C1 0.7225(4) -0.2686(4) -0.1878(4) 0.057(4)
C2 0.7942(4) -0.1508(4) -0.1579(4) 0.061(4)
C3 0.9261(4) -0.1624(4) -0.0633(5) 0.073(4)
C4 1.0224(5) -0.2364(5) -0.0901(6) 0.098(5)
C5 1.0048(5) -0.3615(5) -0.0863(7) 0.119(5)
C6 0.8962(5) -0.4211(5) -0.1702(5) 0.098(5)
C7 0.7818(5) -0.3567(4) -0.2451(4) 0.072(4)
C8 0.7145(4) -0.0678(4) -0.1208(4) 0.056(4)
C9 0.7439(4) -0.0106(4) -0.0240(4) 0.058(4)
C10 0.6550(4) 0.0710(4) -0.0039(4) 0.061(4)
C11 0.6267(5) 0.1995(5) 0.1327(5) 0.091(5)
C12 0.7073(7) 0.2541(6) 0.2428(6) 0.129(5)
C13 0.7044(4) -0.3176(4) -0.0803(4) 0.064(4)
C14 0.6330(4) -0.4242(4) -0.0997(4) 0.069(4)
C15 0.5776(5) -0.5110(5) -0.1133(5) 0.086(5)
C16 0.8062(5) -0.0955(5) -0.2674(5) 0.089(5)
O17 0.7045(3) 0.1180(3) 0.1014(3) 0.067(3)
O18 0.5526(3) 0.0940(3) -0.0721(3) 0.077(3)
O19 0.6013(3) -0.2392(3) -0.2716(3) 0.065(3)
H3a 0.9229(26) -0.1955(26) 0.0125(26) 0.08
H3b 0.9624(27) -0.0808(27) -0.0576(26) 0.08
H4a 1.1139(5) -0.2155(5) -0.0278(6) 0.17
H4b 1.0184(5) -0.2144(5) -0.1760(6) 0.17
H5a 1.0867(5) -0.4007(5) -0.0940(7) 0.17
H5b 1.0026(5) -0.3799(5) -0.0018(7) 0.17
H6a 0.9306(5) -0.4666(5) -0.2285(5) 0.12
H6b 0.8649(5) -0.4824(5) -0.1211(5) 0.16
H7a 0.8099(29) -0.3053(29) -0.3132(29) 0.12
H7b 0.7192(28) -0.4113(28) -0.2759(27) 0.09
H11a 0.6076(30) 0.2634(30) 0.0758(29) 0.13
H11b 0.5423(31) 0.1667(31) 0.1288(30) 0.15
H12a 0.6621(31) 0.3153(31) 0.2564(31) 0.15
H12b 0.7913(22) 0.3041(31) 0.2289(31) 0.16
H12c 0.7369(33) 0.1971(32) 0.2912(32) 0.16
H13a 0.6604(27) -0.2648(28) -0.0559(27) 0.09
H13b 0.7827(27) -0.3251(26) -0.0216(26) 0.07
H16a 0.8693(29) -0.1508(29) -0.2963(28) 0.11
H16b 0.8441(29) -0.0094(30) -0.2450(28) 0.11
H16c 0.7216(28) -0.0962(28) -0.3346(27) 0.09
H8 0.6339(26) -0.0569(26) -0.1752(25) 0.07
H9 0.8174(26) -0.0252(25) 0.0378(25) 0.06
H15 0.5291(31) -0.5787(31) -0.1173(30) 0.13
H19 0.5667(31) -0.2985(31) -0.2956(30) 0.13

loop_
_geom_angle_atom_site_label_1
_geom_angle_atom_site_label_2
_geom_angle_atom_site_label_3
_geom_angle
_geom_angle_publ_flag
C7 C1 C2 114.0(3) no
C13 C1 C2 110.1(3) no
C13 C1 C7 112.3(4) no
O19 C1 C2 104.4(3) no
O19 C1 C7 107.4(3) no
O19 C1 C13 108.2(3) no
C3 C2 C1 112.8(4) no
C8 C2 C1 107.7(3) no
C8 C2 C3 111.0(4) no
C16 C2 C1 111.1(4) no
C16 C2 C3 109.0(4) no
C16 C2 C8 105.0(4) no
C4 C3 C2 117.9(4) no
C5 C4 C3 115.4(5) no
C6 C5 C4 122.2(6) no
C7 C6 C5 121.8(5) no
C6 C7 C1 118.7(4) no
C9 C8 C2 128.6(4) no
C10 C9 C8 121.3(4) no
O17 C10 C9 110.7(4) no
O18 C10 C9 125.6(4) no
O18 C10 O17 123.7(4) no
O17 C11 C12 106.8(4) no
C14 C13 C1 114.7(4) no
C15 C14 C13 178.5(5) no
C11 O17 C10 116.5(4) no

loop_
_geom_bond_atom_site_label_1
_geom_bond_atom_site_label_2
_geom_bond_distance
_geom_bond_publ_flag
C2 C1 1.570(6) yes
C7 C1 1.538(6) yes
C13 C1 1.535(6) yes
O19 C1 1.442(5) yes
C3 C2 1.545(6) yes
C8 C2 1.513(6) yes
C16 C2 1.554(6) yes
C4 C3 1.531(7) yes
C5 C4 1.470(8) yes
C6 C5 1.473(7) yes
C7 C6 1.502(7) yes
C9 C8 1.305(6) yes
C10 C9 1.478(6) yes
O17 C10 1.337(5) yes
O18 C10 1.201(5) yes
C12 C11 1.483(8) yes
O17 C11 1.448(5) yes
C14 C13 1.455(6) yes
C15 C14 1.171(6) yes
H3a C3 1.03(3) no
H3b C3 1.03(3) no
H4a C4 1.08 no
H4b C4 1.08 no
H5a C5 1.08 no
H5b C5 1.08 no
H6a C6 1.08 no
H6b C6 1.08 no
H7a C7 1.17(4) no
H7b C7 0.93(3) no
H8 C8 0.93(3) no
H9 C9 0.93(3) no
H11a C11 0.99(3) no
H11b C11 1.03(4) no
H12a C12 0.93(4) no
H12b C12 1.19(4) no
H12c C12 0.86(4) no
H13a C13 0.91(3) no
H13b C13 0.93(3) no
H15 C15 0.96(4) no
H16a C16 1.12(3) no
H16b C16 1.09(3) no
H16c C16 1.02(3) no
H19 O19 0.79(4) no
